data_4314210
loop_
_publ_author_name
'Limin Yang'
'Yunlan Su'
'Yizhuang Xu'
'Zheming Wang'
'Zonghui Guo'
'Shifu Weng'
'Chunhua Yan'
'Shiwei Zhang'
'Jinguang Wu'

_publ_section_title
;
 Interactions between Metal Ions and Carbohydrates. Coordination Behavior
 of Neutral Erythritol to Ca(II) and Lanthanide Ions
;
_journal_name_full 'Inorganic Chemistry'
_journal_page_first 5844
_journal_page_last 5856
_journal_paper_doi 10.1021/ic0300464
_journal_volume 42
_journal_year 2003
_chemical_formula_sum 'C8 H28 Ca Cl2 O12'
_chemical_formula_weight 427.28
_chemical_name_systematic
;
  ?
;
_space_group_IT_number 70
_symmetry_cell_setting orthorhombic
_symmetry_space_group_name_Hall '-F 2uv 2vw'
_symmetry_space_group_name_H-M 'F d d d :2'
_atom_sites_solution_hydrogens geom
_atom_sites_solution_primary direct
_atom_sites_solution_secondary difmap
_audit_creation_method SHELXL-97
_cell_angle_alpha 90.00
_cell_angle_beta 90.00
_cell_angle_gamma 90.00
_cell_formula_units_Z 8
_cell_length_a 11.6282(3)
_cell_length_b 15.3443(4)
_cell_length_c 22.2933(7)
_cell_measurement_reflns_used 19225
_cell_measurement_temperature 293(2)
_cell_measurement_theta_max 27.45
_cell_measurement_theta_min 3.51
_cell_volume 3977.72(19)
_computing_cell_refinement 'HKL Scalepack (Otwinowski & Minor, 1997)'
_computing_data_collection 'KappaCCD (Nonius B. V., 1998)'
_computing_data_reduction 'HKL Denzo (Otwinowski & Minor, 1997) & maXus (Mackay et al., 1998)'
_computing_molecular_graphics 'Bruker SHELXTL V5.1 (Sheldrick, 1998)'
_computing_publication_material 'SHELXL-97 (Sheldrick, 1997)'
_computing_structure_refinement 'SHELXL-97 (Sheldrick, 1997)'
_computing_structure_solution 'SHELXS-97 (Sheldrick, 1997)'
_diffrn_ambient_temperature 293(2)
_diffrn_detector_area_resol_mean 0.76
_diffrn_measured_fraction_theta_full 0.998
_diffrn_measured_fraction_theta_max 0.998
_diffrn_measurement_device_type 'NONIUS KappaCCD Diffractometer'
_diffrn_measurement_method CCD
_diffrn_radiation_monochromator graphite
_diffrn_radiation_source 'fine-focus sealed tube'
_diffrn_radiation_type MoK\a
_diffrn_radiation_wavelength 0.71073
_diffrn_reflns_av_R_equivalents 0.0496
_diffrn_reflns_av_sigmaI/netI 0.0205
_diffrn_reflns_limit_h_max 15
_diffrn_reflns_limit_h_min -15
_diffrn_reflns_limit_k_max 19
_diffrn_reflns_limit_k_min -19
_diffrn_reflns_limit_l_max 28
_diffrn_reflns_limit_l_min -28
_diffrn_reflns_number 19225
_diffrn_reflns_theta_full 27.45
_diffrn_reflns_theta_max 27.45
_diffrn_reflns_theta_min 3.51
_diffrn_standards_decay_% none
_exptl_absorpt_coefficient_mu 0.633
_exptl_absorpt_correction_T_max 0.875
_exptl_absorpt_correction_T_min 0.798
_exptl_absorpt_correction_type empirical
_exptl_absorpt_process_details '(Blessing, 1995, 1997)'
_exptl_crystal_colour colorless
_exptl_crystal_density_diffrn 1.427
_exptl_crystal_density_method 'not measured'
_exptl_crystal_description block
_exptl_crystal_F_000 1808
_exptl_crystal_size_max 0.50
_exptl_crystal_size_mid 0.40
_exptl_crystal_size_min 0.22
_refine_diff_density_max 0.707
_refine_diff_density_min -0.542
_refine_diff_density_rms 0.095
_refine_ls_extinction_coef 0.0032(8)
_refine_ls_extinction_expression Fc^*^=kFc[1+0.001xFc^2^\l^3^/sin(2\q)]^-1/4^
_refine_ls_extinction_method SHELXL
_refine_ls_goodness_of_fit_ref 1.085
_refine_ls_hydrogen_treatment mixed
_refine_ls_matrix_type full
_refine_ls_number_parameters 69
_refine_ls_number_reflns 1141
_refine_ls_number_restraints 7
_refine_ls_restrained_S_all 1.083
_refine_ls_R_factor_all 0.0711
_refine_ls_R_factor_gt 0.0631
_refine_ls_shift/su_max 0.001
_refine_ls_shift/su_mean 0.000
_refine_ls_structure_factor_coef Fsqd
_refine_ls_weighting_details 'calc w=1/[\s^2^(Fo^2^)+(0.1124P)^2^+21.8383P] where P=(Fo^2^+2Fc^2^)/3'
_refine_ls_weighting_scheme calc
_refine_ls_wR_factor_gt 0.1919
_refine_ls_wR_factor_ref 0.1990
_reflns_number_gt 970
_reflns_number_total 1141
_reflns_threshold_expression >2sigma(I)
_cod_data_source_file ic0300464_3.cif
_cod_data_source_block last
_cod_depositor_comments
;
The following automatic conversions were performed:

'_symmetry_cell_setting' value 'Orthorhombic' changed to
'orthorhombic' according to the built-in table from CIF Core
dictionary named 'cif_core.dic' version 2.4.1 from 2010-06-29.

Automatic conversion script
Id: cif_fix_values 1646 2011-03-28 12:23:43Z adriana 
;
_cod_original_sg_symbol_H-M 'F d d d'
_cod_database_code 4314210

loop_
_symmetry_equiv_pos_as_xyz
'x, y, z'
'-x+3/4, -y+3/4, z'
'-x+3/4, y, -z+3/4'
'x, -y+3/4, -z+3/4'
'x, y+1/2, z+1/2'
'-x+3/4, -y+5/4, z+1/2'
'-x+3/4, y+1/2, -z+5/4'
'x, -y+5/4, -z+5/4'
'x+1/2, y, z+1/2'
'-x+5/4, -y+3/4, z+1/2'
'-x+5/4, y, -z+5/4'
'x+1/2, -y+3/4, -z+5/4'
'x+1/2, y+1/2, z'
'-x+5/4, -y+5/4, z'
'-x+5/4, y+1/2, -z+3/4'
'x+1/2, -y+5/4, -z+3/4'
'-x, -y, -z'
'x-3/4, y-3/4, -z'
'x-3/4, -y, z-3/4'
'-x, y-3/4, z-3/4'
'-x, -y+1/2, -z+1/2'
'x-3/4, y-1/4, -z+1/2'
'x-3/4, -y+1/2, z-1/4'
'-x, y-1/4, z-1/4'
'-x+1/2, -y, -z+1/2'
'x-1/4, y-3/4, -z+1/2'
'x-1/4, -y, z-1/4'
'-x+1/2, y-3/4, z-1/4'
'-x+1/2, -y+1/2, -z'
'x-1/4, y-1/4, -z'
'x-1/4, -y+1/2, z-3/4'
'-x+1/2, y-1/4, z-3/4'

loop_
_atom_site_label
_atom_site_type_symbol
_atom_site_fract_x
_atom_site_fract_y
_atom_site_fract_z
_atom_site_U_iso_or_equiv
_atom_site_adp_type
_atom_site_occupancy
_atom_site_symmetry_multiplicity
_atom_site_calc_flag
_atom_site_refinement_flags
_atom_site_disorder_assembly
_atom_site_disorder_group
Ca1 Ca 0.1250 0.1250 0.1250 0.0277(4) Uani 1 4 d S . .
Cl1 Cl 0.1250 -0.18629(13) 0.1250 0.1095(10) Uani 1 2 d S . .
O1 O 0.0449(2) -0.00678(14) 0.07866(10) 0.0447(7) Uani 1 1 d D . .
O2 O -0.0245(2) 0.14985(15) 0.05168(11) 0.0448(7) Uani 1 1 d D . .
OW O -0.1650(6) 0.2899(4) 0.0351(5) 0.205(4) Uani 1 1 d D . .
C1 C -0.0342(3) -0.0007(2) 0.02930(13) 0.0380(8) Uani 1 1 d D . .
H1A H -0.0855 -0.0513 0.0296 0.046 Uiso 1 1 calc R . .
C2 C -0.1035(3) 0.0809(2) 0.03987(16) 0.0445(9) Uani 1 1 d D . .
H2A H -0.1494 0.0944 0.0048 0.053 Uiso 1 1 calc R . .
H2B H -0.1547 0.0729 0.0738 0.053 Uiso 1 1 calc R . .
H1 H 0.054(4) -0.0588(15) 0.0870(18) 0.091(13) Uiso 1 1 d D . .
H2 H -0.054(3) 0.1962(10) 0.046(2) 0.091(13) Uiso 1 1 d D . .
HW1 H -0.148(6) 0.289(4) -0.0076(11) 0.092(14) Uiso 1 1 d D . .
HW2 H -0.117(4) 0.333(3) 0.0510(18) 0.092(14) Uiso 1 1 d D . .

loop_
_atom_site_aniso_label
_atom_site_aniso_U_11
_atom_site_aniso_U_22
_atom_site_aniso_U_33
_atom_site_aniso_U_23
_atom_site_aniso_U_13
_atom_site_aniso_U_12
Ca1 0.0370(7) 0.0263(6) 0.0200(6) 0.000 0.000 0.000
Cl1 0.169(3) 0.0489(11) 0.1104(17) 0.000 -0.0393(16) 0.000
O1 0.0665(16) 0.0337(12) 0.0341(12) -0.0061(9) -0.0229(11) 0.0062(11)
O2 0.0529(14) 0.0332(12) 0.0483(14) -0.0089(10) -0.0174(11) 0.0118(10)
OW 0.154(6) 0.063(3) 0.396(12) 0.005(5) -0.154(8) 0.026(3)
C1 0.0458(17) 0.0345(15) 0.0337(16) -0.0078(12) -0.0143(13) 0.0017(13)
C2 0.0408(17) 0.0478(19) 0.0450(17) -0.0120(15) -0.0104(13) 0.0081(14)

loop_
_atom_type_symbol
_atom_type_description
_atom_type_scat_dispersion_real
_atom_type_scat_dispersion_imag
_atom_type_scat_source
C C 0.0033 0.0016 'International Tables Vol C Tables 4.2.6.8 and 6.1.1.4'
H H 0.0000 0.0000 'International Tables Vol C Tables 4.2.6.8 and 6.1.1.4'
O O 0.0106 0.0060 'International Tables Vol C Tables 4.2.6.8 and 6.1.1.4'
Cl Cl 0.1484 0.1585 'International Tables Vol C Tables 4.2.6.8 and 6.1.1.4'
Ca Ca 0.2262 0.3064 'International Tables Vol C Tables 4.2.6.8 and 6.1.1.4'

loop_
_geom_angle_atom_site_label_1
_geom_angle_atom_site_label_2
_geom_angle_atom_site_label_3
_geom_angle
_geom_angle_site_symmetry_1
_geom_angle_site_symmetry_3
_geom_angle_publ_flag
O2 Ca1 O2 161.84(11) 11_454 . ?
O2 Ca1 O2 88.00(13) 11_454 14_445 ?
O2 Ca1 O2 94.86(13) . 14_445 ?
O2 Ca1 O2 94.86(13) 11_454 8_544 ?
O2 Ca1 O2 88.00(13) . 8_544 ?
O2 Ca1 O2 161.84(11) 14_445 8_544 ?
O2 Ca1 O1 133.46(7) 11_454 . ?
O2 Ca1 O1 64.67(8) . . ?
O2 Ca1 O1 81.85(9) 14_445 . ?
O2 Ca1 O1 83.20(8) 8_544 . ?
O2 Ca1 O1 83.20(8) 11_454 14_445 ?
O2 Ca1 O1 81.85(9) . 14_445 ?
O2 Ca1 O1 64.67(8) 14_445 14_445 ?
O2 Ca1 O1 133.46(7) 8_544 14_445 ?
O1 Ca1 O1 130.21(11) . 14_445 ?
O2 Ca1 O1 81.85(9) 11_454 8_544 ?
O2 Ca1 O1 83.20(8) . 8_544 ?
O2 Ca1 O1 133.46(8) 14_445 8_544 ?
O2 Ca1 O1 64.67(8) 8_544 8_544 ?
O1 Ca1 O1 135.37(12) . 8_544 ?
O1 Ca1 O1 69.06(10) 14_445 8_544 ?
O2 Ca1 O1 64.67(8) 11_454 11_454 ?
O2 Ca1 O1 133.46(8) . 11_454 ?
O2 Ca1 O1 83.20(8) 14_445 11_454 ?
O2 Ca1 O1 81.85(9) 8_544 11_454 ?
O1 Ca1 O1 69.06(10) . 11_454 ?
O1 Ca1 O1 135.37(12) 14_445 11_454 ?
O1 Ca1 O1 130.21(11) 8_544 11_454 ?
C1 O1 Ca1 120.76(17) . . ?
C1 O1 H1 108(2) . . ?
Ca1 O1 H1 131(2) . . ?
C2 O2 Ca1 118.11(19) . . ?
C2 O2 H2 111(2) . . ?
Ca1 O2 H2 124(3) . . ?
HW1 OW HW2 105(3) . . ?
O1 C1 C2 106.0(2) . . ?
O1 C1 C1 108.8(3) . 17 ?
C2 C1 C1 113.6(3) . 17 ?
O1 C1 H1A 109.4 . . ?
C2 C1 H1A 109.4 . . ?
C1 C1 H1A 109.4 17 . ?
O2 C2 C1 107.5(3) . . ?
O2 C2 H2A 110.2 . . ?
C1 C2 H2A 110.2 . . ?
O2 C2 H2B 110.2 . . ?
C1 C2 H2B 110.2 . . ?
H2A C2 H2B 108.5 . . ?

loop_
_geom_bond_atom_site_label_1
_geom_bond_atom_site_label_2
_geom_bond_distance
_geom_bond_site_symmetry_2
_geom_bond_publ_flag
Ca1 O2 2.416(2) 11_454 ?
Ca1 O2 2.416(2) . ?
Ca1 O2 2.416(2) 14_445 ?
Ca1 O2 2.416(2) 8_544 ?
Ca1 O1 2.454(2) . ?
Ca1 O1 2.454(2) 14_445 ?
Ca1 O1 2.454(2) 8_544 ?
Ca1 O1 2.454(2) 11_454 ?
O1 C1 1.437(3) . ?
O1 H1 0.826(19) . ?
O2 C2 1.426(4) . ?
O2 H2 0.798(19) . ?
OW HW1 0.974(19) . ?
OW HW2 0.936(19) . ?
C1 C2 1.506(4) . ?
C1 C1 1.530(7) 17 ?
C1 H1A 0.9800 . ?
C2 H2A 0.9700 . ?
C2 H2B 0.9700 . ?

loop_
_geom_hbond_atom_site_label_D
_geom_hbond_atom_site_label_H
_geom_hbond_atom_site_label_A
_geom_hbond_distance_DH
_geom_hbond_distance_HA
_geom_hbond_distance_DA
_geom_hbond_angle_DHA
_geom_hbond_site_symmetry_A
O1 H1 Cl1 0.826(19) 2.287(17) 3.086(3) 163(3) .
O2 H2 OW 0.798(19) 1.95(2) 2.725(6) 164(4) .
OW HW1 OW 0.974(19) 2.57(5) 2.803(13) 94(4) 29_455
OW HW2 OW 0.936(19) 2.02(4) 2.772(12) 136(4) 2_455

loop_
_geom_torsion_atom_site_label_1
_geom_torsion_atom_site_label_2
_geom_torsion_atom_site_label_3
_geom_torsion_atom_site_label_4
_geom_torsion
_geom_torsion_site_symmetry_1
_geom_torsion_site_symmetry_2
_geom_torsion_site_symmetry_3
_geom_torsion_site_symmetry_4
_geom_torsion_publ_flag
O2 Ca1 O1 C1 -171.1(2) 11_454 . . . ?
O2 Ca1 O1 C1 7.7(2) . . . . ?
O2 Ca1 O1 C1 -91.7(2) 14_445 . . . ?
O2 Ca1 O1 C1 98.7(2) 8_544 . . . ?
O1 Ca1 O1 C1 -45.1(2) 14_445 . . . ?
O1 Ca1 O1 C1 55.9(2) 8_544 . . . ?
O1 Ca1 O1 C1 -177.5(3) 11_454 . . . ?
O2 Ca1 O2 C2 -159.6(2) 11_454 . . . ?
O2 Ca1 O2 C2 101.9(2) 14_445 . . . ?
O2 Ca1 O2 C2 -60.1(2) 8_544 . . . ?
O1 Ca1 O2 C2 23.3(2) . . . . ?
O1 Ca1 O2 C2 165.4(2) 14_445 . . . ?
O1 Ca1 O2 C2 -124.8(2) 8_544 . . . ?
O1 Ca1 O2 C2 16.7(3) 11_454 . . . ?
Ca1 O1 C1 C2 -33.5(3) . . . . ?
Ca1 O1 C1 C1 89.0(3) . . . 17 ?
Ca1 O2 C2 C1 -49.0(3) . . . . ?
O1 C1 C2 O2 50.1(3) . . . . ?
C1 C1 C2 O2 -69.4(4) 17 . . . ?
